data_7039757
loop_
_publ_author_name
'Olivari, Martina'
'Montis, Riccardo'
'Berry, Stuart N.'
'Karagiannidis, Louise E.'
'Coles, Simon J.'
'Horton, Peter N.'
'Mapp, Lucy K.'
'Gale, Philip A.'
'Caltagirone, Claudia'

_publ_section_title
;
 Tris-ureas as transmembrane anion transporters.
;
_journal_issue 29
_journal_name_full 'Dalton transactions (Cambridge, England : 2003)'
_journal_page_first 11892
_journal_page_last 11897
_journal_paper_doi 10.1039/c6dt02046a
_journal_volume 45
_journal_year 2016
_chemical_formula_moiety 'C31 H20 F12 N6 O3, C16 H36 N, Cl'
_chemical_formula_sum 'C47 H56 Cl F12 N7 O3'
_chemical_formula_weight 1030.44
_chemical_name_systematic
;
 ?
;
_space_group_crystal_system triclinic
_space_group_IT_number 2
_space_group_name_Hall '-P 1'
_space_group_name_H-M_alt 'P -1'
_symmetry_space_group_name_Hall '-P 1'
_symmetry_space_group_name_H-M 'P -1'
_atom_sites_solution_hydrogens mixed
_atom_sites_solution_primary iterative
_audit_creation_date 2014-05-02
_audit_creation_method
;
Olex2 1.2
(compiled 2014.03.20 svn.r2914 for OlexSys, GUI svn.r4816)
;
_audit_update_record
;
2016-05-20 deposited with the CCDC.
2016-07-01 downloaded from the CCDC.
;
_cell_angle_alpha 107.158(9)
_cell_angle_beta 93.703(8)
_cell_angle_gamma 90.818(6)
_cell_formula_units_Z 2
_cell_length_a 12.919(5)
_cell_length_b 13.561(6)
_cell_length_c 14.982(6)
_cell_measurement_reflns_used 2912
_cell_measurement_temperature 150
_cell_measurement_theta_max 25.1
_cell_measurement_theta_min 2.8
_cell_volume 2501.2(18)
_computing_cell_refinement 'CrystalClear-SM Expert 2.1 b29 (Rigaku, 2013)'
_computing_data_collection 'CrystalClear-SM Expert 2.1 b29 (Rigaku, 2013)'
_computing_data_reduction 'CrystalClear-SM Expert 2.1 b29 (Rigaku, 2013)'
_computing_molecular_graphics 'Olex2 (Dolomanov et al., 2009)'
_computing_publication_material 'Olex2 (Dolomanov et al., 2009)'
_computing_structure_refinement 'ShelXL (Sheldrick, 2008)'
_computing_structure_solution
;
Superflip (Palatinus & Chapuis, 2007;Palatinus & van der Lee, 2008;
Palatinus et al., 2012)
;
_diffrn_ambient_temperature 150
_diffrn_detector 'CCD area detector'
_diffrn_detector_area_resol_mean 28.5714
_diffrn_detector_type 'Rigaku HG Saturn724+ (2x2 bin mode)'
_diffrn_measured_fraction_theta_full 0.970
_diffrn_measured_fraction_theta_max 0.992
_diffrn_measurement_device 'four-circle \k diffractometer'
_diffrn_measurement_device_type 'Rigaku AFC12 (Right)'
_diffrn_measurement_method 'profile data from \w-scans'
_diffrn_measurement_specimen_support 'MiTeGen MicroMesh'
_diffrn_orient_matrix_type d*Trek
_diffrn_orient_matrix_UB_11 -0.073233
_diffrn_orient_matrix_UB_12 -0.025465
_diffrn_orient_matrix_UB_13 0.003474
_diffrn_orient_matrix_UB_21 0.007001
_diffrn_orient_matrix_UB_22 -0.037519
_diffrn_orient_matrix_UB_23 -0.067134
_diffrn_orient_matrix_UB_31 0.018293
_diffrn_orient_matrix_UB_32 -0.065949
_diffrn_orient_matrix_UB_33 0.014871
_diffrn_radiation_collimation 0.3
_diffrn_radiation_monochromator 'Confocal mirrors, VHF Varimax'
_diffrn_radiation_probe x-ray
_diffrn_radiation_type MoK\a
_diffrn_radiation_wavelength 0.71075
_diffrn_reflns_av_R_equivalents 0.0962
_diffrn_reflns_av_unetI/netI 0.0798
_diffrn_reflns_Laue_measured_fraction_full 0.970
_diffrn_reflns_Laue_measured_fraction_max 0.992
_diffrn_reflns_limit_h_max 15
_diffrn_reflns_limit_h_min -15
_diffrn_reflns_limit_k_max 16
_diffrn_reflns_limit_k_min -16
_diffrn_reflns_limit_l_max 17
_diffrn_reflns_limit_l_min -15
_diffrn_reflns_number 27362
_diffrn_reflns_point_group_measured_fraction_full 0.970
_diffrn_reflns_point_group_measured_fraction_max 0.992
_diffrn_reflns_theta_full 25.242
_diffrn_reflns_theta_max 25.028
_diffrn_reflns_theta_min 2.191
_diffrn_source 'Rotating Anode'
_diffrn_source_current 55.0
_diffrn_source_power 2.475
_diffrn_source_target Mo
_diffrn_source_type 'Rotating Anode'
_diffrn_source_voltage 45.0
_exptl_absorpt_coefficient_mu 0.168
_exptl_absorpt_correction_T_max 1.000
_exptl_absorpt_correction_T_min 0.485
_exptl_absorpt_correction_type multi-scan
_exptl_absorpt_process_details 'CrystalClear-SM Expert 3.1 b27 (Rigaku, 2013)'
_exptl_crystal_colour Colourless
_exptl_crystal_density_diffrn 1.368
_exptl_crystal_description Chunk
_exptl_crystal_F_000 1072
_exptl_crystal_size_max 0.06
_exptl_crystal_size_mid 0.05
_exptl_crystal_size_min 0.04
_refine_diff_density_max 0.561
_refine_diff_density_min -0.309
_refine_diff_density_rms 0.102
_refine_ls_extinction_method none
_refine_ls_goodness_of_fit_ref 1.009
_refine_ls_hydrogen_treatment mixed
_refine_ls_matrix_type full
_refine_ls_number_parameters 709
_refine_ls_number_reflns 8776
_refine_ls_number_restraints 42
_refine_ls_restrained_S_all 1.014
_refine_ls_R_factor_all 0.1510
_refine_ls_R_factor_gt 0.0874
_refine_ls_shift/su_max 0.000
_refine_ls_shift/su_mean 0.000
_refine_ls_structure_factor_coef Fsqd
_refine_ls_weighting_details 'w=1/[\s^2^(Fo^2^)+(0.1371P)^2^] where P=(Fo^2^+2Fc^2^)/3'
_refine_ls_weighting_scheme calc
_refine_ls_wR_factor_gt 0.2085
_refine_ls_wR_factor_ref 0.2528
_reflns_Friedel_coverage 0.000
_reflns_number_gt 4667
_reflns_number_total 8776
_reflns_threshold_expression 'I > 2\s(I)'
_cod_data_source_file c6dt02046a2.cif
_cod_data_source_block L5Cl
_cod_depositor_comments
;
The following automatic conversions were performed:

'_exptl_absorpt_correction_type' value 'Multi-scan' changed to
'multi-scan' according to
/usr/data/users/saulius/crontab/automatic-downloads/rss-feeds/RSC/lib/dictionaries/cif_core.dic
dictionary named 'cif_core.dic' version 2.4.2 from 2011-04-26.

Automatic conversion script
Id: cif_fix_values 4268 2015-11-12 08:31:59Z antanas 

 Adding full bibliography for 7039757--7039759.cif.
;
_cod_original_formula_sum 'C47 H56 Cl1 F12 N7 O3 '
_cod_database_code 7039757
_shelxl_version_number 2013-4
_shelx_space_group_comment
;
The symmetry employed for this shelxl refinement is uniquely defined
by the following loop, which should always be used as a source of
symmetry information in preference to the above space-group names.
They are only intended as comments.
;
_olex2_refinement_description
;
1. Fixed Uiso
 At 1.2 times of:
  All C(H) groups, All C(H,H) groups, All N(H) groups
 At 1.5 times of:
  All C(H,H,H) groups
2. Restrained distances
 N3-H3A = N2-H2 = N1-H1 = N4-H4A = N5-H5A = N6-H6A
 0.88 with sigma of 0.02
3. Rigid body (RIGU) restrains
 F6A, F6, F5, F4A, F4, F5A, C16
 with sigma for 1-2 distances of 0.004 and sigma for 1-3 distances of 0.004
4. Others
 Sof(F4A)=Sof(F5A)=Sof(F6A)=1-FVAR(1)
 Sof(F4)=Sof(F5)=Sof(F6)=FVAR(1)
 Sof(F1A)=Sof(F2A)=Sof(F3A)=1-FVAR(2)
 Sof(F1)=Sof(F2)=Sof(F3)=FVAR(2)
5.a Secondary CH2 refined with riding coordinates:
 C101(H10A,H10B), C102(H10C,H10D), C103(H10E,H10F), C105(H10J,H10K), C106(H10L,
 H10M), C107(H10N,H10O), C109(H10S,H10T), C110(H11A,H11B), C111(H11C,H11D),
 C113(H11H,H11I), C114(H11J,H11K), C115(H11L,H11M)
5.b Aromatic/amide H refined with riding coordinates:
 C3(H3), C4(H4), C5(H5), C6(H6), C10(H10), C12(H12), C14(H14), C18(H18),
 C19(H19), C20(H20), C21(H21), C25(H25), C27(H27), C29(H29)
5.c Idealised Me refined as rotating group:
 C104(H10G,H10H,H10I), C108(H10P,H10Q,H10R), C112(H11E,H11F,H11G), C116(H11N,
 H11O,H11P)
;

loop_
_space_group_symop_operation_xyz
'x, y, z'
'-x, -y, -z'

loop_
_atom_site_label
_atom_site_type_symbol
_atom_site_fract_x
_atom_site_fract_y
_atom_site_fract_z
_atom_site_U_iso_or_equiv
_atom_site_adp_type
_atom_site_occupancy
_atom_site_site_symmetry_order
_atom_site_calc_flag
_atom_site_refinement_flags_posn
_atom_site_refinement_flags_occupancy
_atom_site_disorder_assembly
_atom_site_disorder_group
C1 C 0.3655(3) 0.5191(4) 1.2002(3) 0.0519(11) Uani 1 1 d . . . .
C2 C 0.2806(3) 0.3563(3) 1.1048(3) 0.0542(11) Uani 1 1 d . . . .
C3 C 0.2469(4) 0.3179(3) 1.1751(4) 0.0617(12) Uani 1 1 d . . . .
H3 H 0.2759 0.3451 1.2377 0.074 Uiso 1 1 calc R . . .
C4 C 0.1714(4) 0.2406(4) 1.1532(4) 0.0688(14) Uani 1 1 d . . . .
H4 H 0.1478 0.2149 1.2011 0.083 Uiso 1 1 calc R . . .
C5 C 0.1299(4) 0.2002(4) 1.0633(4) 0.0683(14) Uani 1 1 d . . . .
H5 H 0.0784 0.1461 1.0492 0.082 Uiso 1 1 calc R . . .
C6 C 0.1621(4) 0.2373(4) 0.9926(4) 0.0639(13) Uani 1 1 d . . . .
H6 H 0.1332 0.2086 0.9301 0.077 Uiso 1 1 calc R . . .
C7 C 0.2379(3) 0.3177(3) 1.0137(3) 0.0541(11) Uani 1 1 d . . . .
C8 C 0.2429(3) 0.3357(4) 0.8536(3) 0.0530(11) Uani 1 1 d . . . .
C9 C 0.2791(3) 0.3925(4) 0.7146(3) 0.0518(11) Uani 1 1 d . . . .
C10 C 0.2467(3) 0.3036(4) 0.6458(3) 0.0565(12) Uani 1 1 d . . . .
H10 H 0.2299 0.2431 0.6621 0.068 Uiso 1 1 calc R . . .
C11 C 0.2384(3) 0.3019(4) 0.5526(4) 0.0608(12) Uani 1 1 d . . . .
C12 C 0.2649(4) 0.3887(4) 0.5266(4) 0.0673(13) Uani 1 1 d . . . .
H12 H 0.2603 0.3868 0.4625 0.081 Uiso 1 1 calc R . . .
C13 C 0.2980(4) 0.4774(4) 0.5956(4) 0.0639(13) Uani 1 1 d . . . .
C14 C 0.3050(3) 0.4809(4) 0.6888(4) 0.0591(12) Uani 1 1 d . . . .
H14 H 0.3274 0.5431 0.7355 0.071 Uiso 1 1 calc R . . .
C15 C 0.1970(4) 0.2069(5) 0.4796(4) 0.0713(14) Uani 1 1 d . . . .
C16 C 0.3255(5) 0.5727(5) 0.5695(5) 0.0827(16) Uani 1 1 d . . . .
C17 C 0.4731(3) 0.6746(3) 1.2795(3) 0.0519(11) Uani 1 1 d . . . .
C18 C 0.4741(3) 0.6713(4) 1.3708(4) 0.0593(12) Uani 1 1 d . . . .
H18 H 0.4579 0.6078 1.3823 0.071 Uiso 1 1 calc R . . .
C19 C 0.4978(3) 0.7570(4) 1.4447(4) 0.0615(12) Uani 1 1 d . . . .
H19 H 0.4964 0.7536 1.5071 0.074 Uiso 1 1 calc R . . .
C20 C 0.5241(4) 0.8503(4) 1.4277(4) 0.0658(13) Uani 1 1 d . . . .
H20 H 0.5426 0.9103 1.4785 0.079 Uiso 1 1 calc R . . .
C21 C 0.5231(4) 0.8543(4) 1.3367(4) 0.0643(13) Uani 1 1 d . . . .
H21 H 0.5395 0.9179 1.3256 0.077 Uiso 1 1 calc R . . .
C22 C 0.4988(3) 0.7682(4) 1.2617(3) 0.0550(11) Uani 1 1 d . . . .
C23 C 0.5509(4) 0.8369(4) 1.1333(4) 0.0553(12) Uani 1 1 d . . . .
C24 C 0.5719(3) 0.8724(3) 0.9825(3) 0.0530(11) Uani 1 1 d . . . .
C25 C 0.5413(3) 0.8396(3) 0.8885(3) 0.0541(11) Uani 1 1 d . . . .
H25 H 0.4969 0.7799 0.8641 0.065 Uiso 1 1 calc R . . .
C26 C 0.5752(4) 0.8936(4) 0.8283(3) 0.0576(12) Uani 1 1 d . . . .
C27 C 0.6398(3) 0.9807(4) 0.8633(4) 0.0604(12) Uani 1 1 d . . . .
H27 H 0.6627 1.0178 0.8231 0.073 Uiso 1 1 calc R . . .
C28 C 0.6702(3) 1.0127(3) 0.9573(4) 0.0560(12) Uani 1 1 d . . . .
C29 C 0.6384(3) 0.9601(3) 1.0184(3) 0.0548(11) Uani 1 1 d . . . .
H29 H 0.6612 0.9831 1.0830 0.066 Uiso 1 1 calc R . . .
C30 C 0.5418(4) 0.8551(4) 0.7280(4) 0.0681(14) Uani 1 1 d . . . .
C31 C 0.7419(4) 1.1042(4) 0.9954(4) 0.0665(13) Uani 1 1 d . . . .
F1 F 0.211(3) 0.1244(9) 0.5008(17) 0.148(8) Uani 0.65(4) 1 d . P A 1
F1A F 0.2522(19) 0.123(2) 0.473(3) 0.132(12) Uani 0.35(4) 1 d . P A 2
F2 F 0.0922(9) 0.2138(16) 0.4664(13) 0.103(4) Uani 0.65(4) 1 d . P A 1
F2A F 0.109(2) 0.170(3) 0.492(2) 0.106(9) Uani 0.35(4) 1 d . P A 2
F3 F 0.2268(13) 0.1997(12) 0.3993(10) 0.117(5) Uani 0.65(4) 1 d . P A 1
F3A F 0.191(4) 0.2065(18) 0.3872(18) 0.153(13) Uani 0.35(4) 1 d . P A 2
F4 F 0.2938(6) 0.5710(5) 0.4856(4) 0.121(3) Uani 0.858(12) 1 d . P B 1
F4A F 0.409(3) 0.548(3) 0.522(3) 0.106(8) Uani 0.142(12) 1 d . P B 2
F5 F 0.4274(4) 0.5907(6) 0.5759(6) 0.117(2) Uani 0.858(12) 1 d . P B 1
F5A F 0.355(3) 0.648(3) 0.644(2) 0.094(7) Uani 0.142(12) 1 d . P B 2
F6 F 0.2898(8) 0.6581(4) 0.6270(5) 0.131(3) Uani 0.858(12) 1 d . P B 1
F6A F 0.243(3) 0.607(2) 0.538(3) 0.101(8) Uani 0.142(12) 1 d . P B 2
F7 F 0.4380(3) 0.8439(3) 0.7115(2) 0.1009(11) Uani 1 1 d . . . .
F8 F 0.5769(3) 0.7618(2) 0.6862(2) 0.0863(9) Uani 1 1 d . . . .
F9 F 0.5716(3) 0.9161(2) 0.6783(2) 0.0989(11) Uani 1 1 d . . . .
F10 F 0.7274(3) 1.1576(3) 1.0823(3) 0.1025(11) Uani 1 1 d . . . .
F11 F 0.7333(2) 1.1717(2) 0.9457(2) 0.0883(9) Uani 1 1 d . . . .
F12 F 0.8419(2) 1.0795(3) 0.9947(3) 0.0994(11) Uani 1 1 d . . . .
N1 N 0.3613(3) 0.4343(3) 1.1250(3) 0.0547(10) Uani 1 1 d D . . .
H1 H 0.410(3) 0.420(3) 1.085(3) 0.066 Uiso 1 1 d DR . . .
N2 N 0.2725(3) 0.3629(3) 0.9460(3) 0.0556(10) Uani 1 1 d D . . .
H2 H 0.311(3) 0.418(2) 0.978(3) 0.067 Uiso 1 1 d DR . . .
N3 N 0.2901(3) 0.4016(3) 0.8095(3) 0.0573(10) Uani 1 1 d D . . .
H3A H 0.323(3) 0.455(2) 0.849(3) 0.069 Uiso 1 1 d DR . . .
N4 N 0.4495(3) 0.5858(3) 1.2046(3) 0.0584(10) Uani 1 1 d D . . .
H4A H 0.488(3) 0.564(4) 1.158(2) 0.070 Uiso 1 1 d DR . . .
N5 N 0.4956(3) 0.7684(3) 1.1677(3) 0.0611(10) Uani 1 1 d D . . .
H5A H 0.468(4) 0.712(2) 1.125(3) 0.073 Uiso 1 1 d DR . . .
N6 N 0.5335(3) 0.8151(3) 1.0393(3) 0.0548(9) Uani 1 1 d D . . .
H6A H 0.499(3) 0.762(2) 0.999(3) 0.066 Uiso 1 1 d DR . . .
O1 O 0.3018(2) 0.5387(2) 1.2596(2) 0.0607(8) Uani 1 1 d . . . .
O2 O 0.1835(2) 0.2650(3) 0.8111(2) 0.0658(9) Uani 1 1 d . . . .
O3 O 0.6040(3) 0.9084(3) 1.1834(2) 0.0738(10) Uani 1 1 d . . . .
C101 C 0.8044(3) 0.2137(4) 0.6295(4) 0.0660(13) Uani 1 1 d . . . .
H10A H 0.7530 0.1688 0.6466 0.079 Uiso 1 1 calc R . . .
H10B H 0.7691 0.2773 0.6270 0.079 Uiso 1 1 calc R . . .
C102 C 0.8364(4) 0.1588(4) 0.5329(4) 0.0742(14) Uani 1 1 d . . . .
H10C H 0.8799 0.1003 0.5361 0.089 Uiso 1 1 calc R . . .
H10D H 0.8790 0.2070 0.5108 0.089 Uiso 1 1 calc R . . .
C103 C 0.7440(4) 0.1186(4) 0.4631(4) 0.0710(14) Uani 1 1 d . . . .
H10E H 0.7003 0.0719 0.4861 0.085 Uiso 1 1 calc R . . .
H10F H 0.7015 0.1774 0.4586 0.085 Uiso 1 1 calc R . . .
C104 C 0.7755(5) 0.0615(5) 0.3676(4) 0.0952(18) Uani 1 1 d . . . .
H10G H 0.8229 0.0072 0.3724 0.143 Uiso 1 1 calc GR . . .
H10H H 0.8105 0.1096 0.3409 0.143 Uiso 1 1 calc GR . . .
H10I H 0.7138 0.0302 0.3271 0.143 Uiso 1 1 calc GR . . .
C105 C 0.9707(3) 0.3168(3) 0.6851(4) 0.0588(12) Uani 1 1 d . . . .
H10J H 1.0278 0.3325 0.7350 0.071 Uiso 1 1 calc R . . .
H10K H 1.0007 0.2798 0.6258 0.071 Uiso 1 1 calc R . . .
C106 C 0.9313(4) 0.4180(4) 0.6760(4) 0.0712(15) Uani 1 1 d . . . .
H10L H 0.9042 0.4580 0.7359 0.085 Uiso 1 1 calc R . . .
H10M H 0.8736 0.4041 0.6267 0.085 Uiso 1 1 calc R . . .
C107 C 1.0167(4) 0.4807(4) 0.6514(4) 0.0708(14) Uani 1 1 d . . . .
H10N H 1.0743 0.4934 0.7007 0.085 Uiso 1 1 calc R . . .
H10O H 1.0437 0.4397 0.5918 0.085 Uiso 1 1 calc R . . .
C108 C 0.9831(5) 0.5827(4) 0.6412(5) 0.097(2) Uani 1 1 d . . . .
H10P H 0.9522 0.6222 0.6984 0.146 Uiso 1 1 calc GR . . .
H10Q H 0.9317 0.5708 0.5877 0.146 Uiso 1 1 calc GR . . .
H10R H 1.0434 0.6214 0.6308 0.146 Uiso 1 1 calc GR . . .
C109 C 0.8433(3) 0.2960(4) 0.7973(3) 0.0595(12) Uani 1 1 d . . . .
H10S H 0.7848 0.2511 0.8036 0.071 Uiso 1 1 calc R . . .
H10T H 0.8137 0.3611 0.7918 0.071 Uiso 1 1 calc R . . .
C110 C 0.9134(4) 0.3215(4) 0.8870(3) 0.0627(13) Uani 1 1 d . . . .
H11A H 0.9292 0.2572 0.9029 0.075 Uiso 1 1 calc R . . .
H11B H 0.9796 0.3535 0.8777 0.075 Uiso 1 1 calc R . . .
C111 C 0.8615(4) 0.3946(4) 0.9662(4) 0.0685(14) Uani 1 1 d . . . .
H11C H 0.7898 0.3681 0.9670 0.082 Uiso 1 1 calc R . . .
H11D H 0.8568 0.4626 0.9545 0.082 Uiso 1 1 calc R . . .
C112 C 0.9178(4) 0.4090(4) 1.0612(4) 0.0809(16) Uani 1 1 d . . . .
H11E H 0.8797 0.4563 1.1096 0.121 Uiso 1 1 calc GR . . .
H11F H 0.9879 0.4379 1.0618 0.121 Uiso 1 1 calc GR . . .
H11G H 0.9222 0.3421 1.0736 0.121 Uiso 1 1 calc GR . . .
C113 C 0.9513(3) 0.1509(3) 0.7154(3) 0.0581(12) Uani 1 1 d . . . .
H11H H 1.0071 0.1750 0.7661 0.070 Uiso 1 1 calc R . . .
H11I H 0.9850 0.1210 0.6563 0.070 Uiso 1 1 calc R . . .
C114 C 0.8873(4) 0.0652(4) 0.7353(4) 0.0667(13) Uani 1 1 d . . . .
H11J H 0.8554 0.0930 0.7957 0.080 Uiso 1 1 calc R . . .
H11K H 0.8307 0.0404 0.6854 0.080 Uiso 1 1 calc R . . .
C115 C 0.9546(4) -0.0243(4) 0.7398(4) 0.0750(15) Uani 1 1 d . . . .
H11L H 0.9091 -0.0815 0.7449 0.090 Uiso 1 1 calc R . . .
H11M H 0.9882 -0.0492 0.6800 0.090 Uiso 1 1 calc R . . .
C116 C 1.0381(5) -0.0004(4) 0.8194(4) 0.0854(17) Uani 1 1 d . . . .
H11N H 1.0076 0.0344 0.8783 0.128 Uiso 1 1 calc GR . . .
H11O H 1.0923 0.0447 0.8079 0.128 Uiso 1 1 calc GR . . .
H11P H 1.0684 -0.0649 0.8236 0.128 Uiso 1 1 calc GR . . .
N101 N 0.8921(3) 0.2435(3) 0.7071(3) 0.0581(10) Uani 1 1 d . . . .
Cl1 Cl 0.41206(8) 0.59135(9) 0.96227(9) 0.0606(4) Uani 1 1 d . . . .

loop_
_atom_site_aniso_label
_atom_site_aniso_U_11
_atom_site_aniso_U_22
_atom_site_aniso_U_33
_atom_site_aniso_U_23
_atom_site_aniso_U_13
_atom_site_aniso_U_12
C1 0.039(2) 0.065(3) 0.062(3) 0.033(3) 0.007(2) -0.002(2)
C2 0.048(3) 0.055(2) 0.068(3) 0.031(2) 0.009(2) 0.002(2)
C3 0.059(3) 0.063(3) 0.072(3) 0.035(3) 0.009(2) -0.004(2)
C4 0.065(3) 0.068(3) 0.087(4) 0.040(3) 0.019(3) -0.009(3)
C5 0.061(3) 0.066(3) 0.085(4) 0.033(3) 0.010(3) -0.014(2)
C6 0.051(3) 0.071(3) 0.081(4) 0.039(3) 0.009(2) -0.010(2)
C7 0.045(2) 0.058(3) 0.068(3) 0.033(2) 0.008(2) -0.001(2)
C8 0.041(2) 0.060(3) 0.062(3) 0.024(2) 0.004(2) -0.005(2)
C9 0.034(2) 0.068(3) 0.060(3) 0.029(3) 0.003(2) -0.004(2)
C10 0.042(2) 0.067(3) 0.068(3) 0.030(3) 0.008(2) -0.005(2)
C11 0.042(3) 0.074(3) 0.068(3) 0.023(3) 0.008(2) -0.002(2)
C12 0.056(3) 0.088(4) 0.064(3) 0.033(3) 0.004(3) -0.005(3)
C13 0.054(3) 0.079(3) 0.068(3) 0.035(3) 0.006(2) -0.011(3)
C14 0.042(2) 0.068(3) 0.072(3) 0.028(3) 0.002(2) -0.009(2)
C15 0.054(3) 0.085(4) 0.076(4) 0.026(3) 0.009(3) -0.001(3)
C16 0.082(4) 0.092(4) 0.089(4) 0.052(3) 0.000(3) -0.029(3)
C17 0.047(3) 0.061(3) 0.051(3) 0.022(2) 0.010(2) -0.004(2)
C18 0.046(3) 0.072(3) 0.068(3) 0.033(3) 0.011(2) -0.002(2)
C19 0.051(3) 0.081(3) 0.060(3) 0.031(3) 0.008(2) -0.001(3)
C20 0.063(3) 0.070(3) 0.066(3) 0.022(3) 0.012(3) -0.001(3)
C21 0.064(3) 0.072(3) 0.066(3) 0.033(3) 0.016(3) -0.005(3)
C22 0.045(3) 0.065(3) 0.060(3) 0.025(3) 0.010(2) 0.000(2)
C23 0.053(3) 0.060(3) 0.061(3) 0.030(3) 0.008(2) -0.003(2)
C24 0.045(2) 0.058(3) 0.063(3) 0.028(2) 0.013(2) 0.004(2)
C25 0.046(3) 0.056(2) 0.065(3) 0.027(2) 0.004(2) -0.004(2)
C26 0.052(3) 0.065(3) 0.064(3) 0.030(3) 0.009(2) 0.003(2)
C27 0.049(3) 0.067(3) 0.076(4) 0.035(3) 0.015(2) 0.001(2)
C28 0.042(2) 0.061(3) 0.072(3) 0.031(3) 0.006(2) -0.003(2)
C29 0.047(2) 0.063(3) 0.062(3) 0.030(2) 0.005(2) -0.005(2)
C30 0.066(3) 0.076(3) 0.075(4) 0.042(3) 0.008(3) 0.006(3)
C31 0.059(3) 0.075(3) 0.074(4) 0.034(3) 0.009(3) -0.014(3)
F1 0.22(2) 0.067(6) 0.142(11) 0.033(6) -0.088(13) -0.022(8)
F1A 0.074(12) 0.119(16) 0.16(2) -0.019(15) -0.009(10) 0.008(9)
F2 0.053(4) 0.117(9) 0.112(8) -0.006(5) -0.004(5) -0.013(5)
F2A 0.059(12) 0.129(17) 0.111(14) 0.005(12) 0.029(10) -0.038(12)
F3 0.089(7) 0.164(10) 0.065(6) -0.019(6) 0.033(5) -0.057(5)
F3A 0.24(3) 0.119(12) 0.108(15) 0.066(12) -0.057(19) -0.054(14)
F4 0.146(5) 0.141(4) 0.102(4) 0.086(4) -0.023(3) -0.055(4)
F4A 0.103(11) 0.118(19) 0.118(16) 0.065(13) 0.024(11) -0.023(12)
F5 0.092(3) 0.130(5) 0.150(6) 0.080(4) -0.009(3) -0.051(3)
F5A 0.094(15) 0.099(12) 0.100(10) 0.050(8) 0.000(9) -0.037(10)
F6 0.182(7) 0.092(3) 0.149(5) 0.074(3) 0.053(5) 0.007(4)
F6A 0.095(10) 0.102(15) 0.120(18) 0.062(14) -0.009(10) -0.025(8)
F7 0.072(2) 0.146(3) 0.086(2) 0.039(2) -0.0032(17) 0.002(2)
F8 0.104(2) 0.082(2) 0.075(2) 0.0274(17) 0.0039(17) 0.0107(18)
F9 0.138(3) 0.097(2) 0.075(2) 0.0497(18) 0.003(2) -0.020(2)
F10 0.116(3) 0.094(2) 0.092(3) 0.019(2) 0.024(2) -0.049(2)
F11 0.083(2) 0.0803(18) 0.118(3) 0.0572(19) 0.0042(18) -0.0209(16)
F12 0.0562(19) 0.098(2) 0.154(3) 0.055(2) -0.0008(19) -0.0164(16)
N1 0.044(2) 0.066(2) 0.060(3) 0.027(2) 0.0114(18) -0.0072(18)
N2 0.047(2) 0.062(2) 0.063(3) 0.026(2) 0.0046(19) -0.0119(18)
N3 0.047(2) 0.063(2) 0.068(3) 0.030(2) 0.0036(19) -0.0153(18)
N4 0.050(2) 0.071(3) 0.063(3) 0.032(2) 0.0150(19) -0.005(2)
N5 0.059(2) 0.066(2) 0.065(3) 0.031(2) 0.005(2) -0.013(2)
N6 0.050(2) 0.062(2) 0.058(3) 0.025(2) 0.0047(19) -0.0116(18)
O1 0.0442(17) 0.0731(19) 0.074(2) 0.0344(17) 0.0178(16) -0.0017(15)
O2 0.057(2) 0.073(2) 0.071(2) 0.0314(18) -0.0032(17) -0.0222(18)
O3 0.078(2) 0.082(2) 0.066(2) 0.033(2) -0.0030(19) -0.032(2)
C101 0.041(3) 0.084(3) 0.084(4) 0.043(3) 0.001(3) -0.008(2)
C102 0.051(3) 0.099(4) 0.078(4) 0.035(3) 0.006(3) -0.007(3)
C103 0.048(3) 0.091(3) 0.079(4) 0.033(3) -0.001(3) -0.008(3)
C104 0.065(4) 0.133(5) 0.087(4) 0.035(4) -0.005(3) -0.009(4)
C105 0.041(2) 0.069(3) 0.076(3) 0.035(3) 0.010(2) -0.007(2)
C106 0.049(3) 0.082(3) 0.103(4) 0.055(3) 0.019(3) 0.000(2)
C107 0.059(3) 0.078(3) 0.088(4) 0.043(3) 0.015(3) -0.007(3)
C108 0.080(4) 0.092(4) 0.149(6) 0.075(4) 0.038(4) 0.012(3)
C109 0.046(3) 0.068(3) 0.076(3) 0.037(3) 0.016(2) 0.000(2)
C110 0.051(3) 0.063(3) 0.081(4) 0.032(3) 0.014(3) -0.008(2)
C111 0.057(3) 0.069(3) 0.086(4) 0.031(3) 0.020(3) -0.002(2)
C112 0.079(4) 0.082(3) 0.081(4) 0.019(3) 0.023(3) -0.006(3)
C113 0.046(3) 0.066(3) 0.070(3) 0.031(2) 0.008(2) -0.003(2)
C114 0.055(3) 0.074(3) 0.078(4) 0.034(3) 0.008(3) -0.016(2)
C115 0.080(4) 0.065(3) 0.086(4) 0.033(3) 0.005(3) -0.019(3)
C116 0.096(4) 0.077(3) 0.089(4) 0.035(3) -0.001(4) -0.003(3)
N101 0.043(2) 0.068(2) 0.071(3) 0.033(2) 0.0082(19) -0.0093(18)
Cl1 0.0480(6) 0.0646(7) 0.0755(8) 0.0290(6) 0.0140(6) -0.0079(5)

loop_
_atom_type_symbol
_atom_type_description
_atom_type_scat_dispersion_real
_atom_type_scat_dispersion_imag
_atom_type_scat_source
C C 0.0033 0.0016 'International Tables Vol C Tables 4.2.6.8 and 6.1.1.4'
H H 0.0000 0.0000 'International Tables Vol C Tables 4.2.6.8 and 6.1.1.4'
Cl Cl 0.1484 0.1585 'International Tables Vol C Tables 4.2.6.8 and 6.1.1.4'
F F 0.0171 0.0103 'International Tables Vol C Tables 4.2.6.8 and 6.1.1.4'
N N 0.0061 0.0033 'International Tables Vol C Tables 4.2.6.8 and 6.1.1.4'
O O 0.0106 0.0060 'International Tables Vol C Tables 4.2.6.8 and 6.1.1.4'

loop_
_geom_angle_atom_site_label_1
_geom_angle_atom_site_label_2
_geom_angle_atom_site_label_3
_geom_angle
N1 C1 N4 113.6(4)
O1 C1 N1 124.9(4)
O1 C1 N4 121.5(5)
C3 C2 N1 120.7(4)
C7 C2 C3 120.5(4)
C7 C2 N1 118.8(4)
C2 C3 H3 120.2
C4 C3 C2 119.6(5)
C4 C3 H3 120.2
C3 C4 H4 119.6
C5 C4 C3 120.7(5)
C5 C4 H4 119.6
C4 C5 H5 119.7
C4 C5 C6 120.7(5)
C6 C5 H5 119.7
C5 C6 H6 120.2
C5 C6 C7 119.5(5)
C7 C6 H6 120.2
C2 C7 C6 119.0(4)
C2 C7 N2 117.8(4)
C6 C7 N2 123.2(4)
N2 C8 N3 111.3(4)
O2 C8 N2 126.5(4)
O2 C8 N3 122.2(4)
C10 C9 C14 118.9(4)
C10 C9 N3 124.5(4)
N3 C9 C14 116.6(4)
C9 C10 H10 119.8
C9 C10 C11 120.3(4)
C11 C10 H10 119.8
C10 C11 C12 121.0(5)
C10 C11 C15 119.6(4)
C12 C11 C15 119.4(5)
C11 C12 H12 120.7
C13 C12 C11 118.5(5)
C13 C12 H12 120.7
C12 C13 C14 121.2(4)
C12 C13 C16 119.6(5)
C14 C13 C16 119.2(5)
C9 C14 H14 120.0
C13 C14 C9 120.0(5)
C13 C14 H14 120.0
F1 C15 C11 114.3(8)
F1 C15 F2 106.3(11)
F1A C15 C11 114.9(15)
F1A C15 F3A 100.1(18)
F2 C15 C11 108.6(7)
F2A C15 C11 116.9(11)
F2A C15 F1A 98(2)
F2A C15 F3A 105.7(15)
F3 C15 C11 113.2(7)
F3 C15 F1 111.2(13)
F3 C15 F2 102.3(9)
F3A C15 C11 118.4(12)
F4 C16 C13 115.0(6)
F4 C16 F5 105.6(6)
F4 C16 F6 106.7(6)
F4A C16 C13 104.5(17)
F5 C16 C13 111.9(5)
F5 C16 F6 104.0(7)
F5A C16 C13 110.7(15)
F5A C16 F4A 106(2)
F6 C16 C13 112.8(5)
F6A C16 C13 109.5(14)
F6A C16 F4A 124(2)
F6A C16 F5A 103(2)
C18 C17 C22 119.6(4)
C18 C17 N4 120.7(4)
N4 C17 C22 119.7(4)
C17 C18 H18 119.2
C19 C18 C17 121.5(4)
C19 C18 H18 119.2
C18 C19 H19 120.4
C18 C19 C20 119.3(4)
C20 C19 H19 120.4
C19 C20 H20 120.3
C21 C20 C19 119.5(5)
C21 C20 H20 120.3
C20 C21 H21 119.2
C22 C21 C20 121.6(4)
C22 C21 H21 119.2
C21 C22 C17 118.5(4)
C21 C22 N5 123.8(4)
N5 C22 C17 117.7(4)
N6 C23 N5 111.6(4)
O3 C23 N5 122.9(4)
O3 C23 N6 125.4(4)
C25 C24 C29 119.6(4)
C25 C24 N6 117.5(4)
C29 C24 N6 122.9(4)
C24 C25 H25 119.7
C24 C25 C26 120.6(4)
C26 C25 H25 119.7
C25 C26 C30 118.8(4)
C27 C26 C25 120.0(5)
C27 C26 C30 121.1(4)
C26 C27 H27 120.5
C28 C27 C26 119.0(4)
C28 C27 H27 120.5
C27 C28 C29 122.1(4)
C27 C28 C31 119.6(4)
C29 C28 C31 118.3(5)
C24 C29 H29 120.7
C28 C29 C24 118.6(4)
C28 C29 H29 120.7
F7 C30 C26 113.1(4)
F8 C30 C26 113.1(4)
F8 C30 F7 104.6(5)
F9 C30 C26 114.0(5)
F9 C30 F7 105.2(4)
F9 C30 F8 106.0(4)
F10 C31 C28 113.9(4)
F10 C31 F11 105.6(4)
F10 C31 F12 106.2(5)
F11 C31 C28 112.6(4)
F12 C31 C28 112.8(4)
F12 C31 F11 105.1(4)
C1 N1 C2 123.5(4)
C1 N1 H1 123(3)
C2 N1 H1 113(3)
C7 N2 H2 106(3)
C8 N2 C7 127.5(4)
C8 N2 H2 126(3)
C8 N3 H3A 114(3)
C9 N3 C8 125.8(4)
C9 N3 H3A 120(3)
C1 N4 C17 123.4(4)
C1 N4 H4A 112(3)
C17 N4 H4A 124(3)
C22 N5 H5A 117(3)
C23 N5 C22 125.8(4)
C23 N5 H5A 116(3)
C23 N6 C24 126.6(4)
C23 N6 H6A 129(3)
C24 N6 H6A 104(3)
H10A C101 H10B 107.4
C102 C101 H10A 108.3
C102 C101 H10B 108.3
C102 C101 N101 115.7(4)
N101 C101 H10A 108.3
N101 C101 H10B 108.3
C101 C102 H10C 109.1
C101 C102 H10D 109.1
C101 C102 C103 112.4(4)
H10C C102 H10D 107.9
C103 C102 H10C 109.1
C103 C102 H10D 109.1
C102 C103 H10E 109.1
C102 C103 H10F 109.1
H10E C103 H10F 107.8
C104 C103 C102 112.5(4)
C104 C103 H10E 109.1
C104 C103 H10F 109.1
C103 C104 H10G 109.5
C103 C104 H10H 109.5
C103 C104 H10I 109.5
H10G C104 H10H 109.5
H10G C104 H10I 109.5
H10H C104 H10I 109.5
H10J C105 H10K 107.3
C106 C105 H10J 108.0
C106 C105 H10K 108.0
C106 C105 N101 117.1(3)
N101 C105 H10J 108.0
N101 C105 H10K 108.0
C105 C106 H10L 109.4
C105 C106 H10M 109.4
C105 C106 C107 111.1(4)
H10L C106 H10M 108.0
C107 C106 H10L 109.4
C107 C106 H10M 109.4
C106 C107 H10N 108.7
C106 C107 H10O 108.7
H10N C107 H10O 107.6
C108 C107 C106 114.1(4)
C108 C107 H10N 108.7
C108 C107 H10O 108.7
C107 C108 H10P 109.5
C107 C108 H10Q 109.5
C107 C108 H10R 109.5
H10P C108 H10Q 109.5
H10P C108 H10R 109.5
H10Q C108 H10R 109.5
H10S C109 H10T 107.3
C110 C109 H10S 108.1
C110 C109 H10T 108.1
N101 C109 H10S 108.1
N101 C109 H10T 108.1
N101 C109 C110 116.9(4)
C109 C110 H11A 109.6
C109 C110 H11B 109.6
H11A C110 H11B 108.1
C111 C110 C109 110.3(4)
C111 C110 H11A 109.6
C111 C110 H11B 109.6
C110 C111 H11C 108.9
C110 C111 H11D 108.9
C110 C111 C112 113.4(4)
H11C C111 H11D 107.7
C112 C111 H11C 108.9
C112 C111 H11D 108.9
C111 C112 H11E 109.5
C111 C112 H11F 109.5
C111 C112 H11G 109.5
H11E C112 H11F 109.5
H11E C112 H11G 109.5
H11F C112 H11G 109.5
H11H C113 H11I 107.4
C114 C113 H11H 108.3
C114 C113 H11I 108.3
N101 C113 H11H 108.3
N101 C113 H11I 108.3
N101 C113 C114 115.9(4)
C113 C114 H11J 109.5
C113 C114 H11K 109.5
H11J C114 H11K 108.1
C115 C114 C113 110.9(4)
C115 C114 H11J 109.5
C115 C114 H11K 109.5
C114 C115 H11L 108.4
C114 C115 H11M 108.4
H11L C115 H11M 107.5
C116 C115 C114 115.5(4)
C116 C115 H11L 108.4
C116 C115 H11M 108.4
C115 C116 H11N 109.5
C115 C116 H11O 109.5
C115 C116 H11P 109.5
H11N C116 H11O 109.5
H11N C116 H11P 109.5
H11O C116 H11P 109.5
C105 N101 C101 109.9(3)
C109 N101 C101 107.1(3)
C109 N101 C105 110.4(3)
C113 N101 C101 112.1(4)
C113 N101 C105 106.5(3)
C113 N101 C109 110.9(3)

loop_
_geom_bond_atom_site_label_1
_geom_bond_atom_site_label_2
_geom_bond_distance
C1 N1 1.349(6)
C1 N4 1.389(6)
C1 O1 1.225(5)
C2 C3 1.395(6)
C2 C7 1.384(6)
C2 N1 1.427(6)
C3 H3 0.9500
C3 C4 1.373(7)
C4 H4 0.9500
C4 C5 1.365(7)
C5 H5 0.9500
C5 C6 1.385(6)
C6 H6 0.9500
C6 C7 1.405(6)
C7 N2 1.421(5)
C8 N2 1.351(6)
C8 N3 1.411(5)
C8 O2 1.212(5)
C9 C10 1.373(6)
C9 C14 1.407(6)
C9 N3 1.389(6)
C10 H10 0.9500
C10 C11 1.386(6)
C11 C12 1.389(7)
C11 C15 1.489(7)
C12 H12 0.9500
C12 C13 1.377(7)
C13 C14 1.380(6)
C13 C16 1.500(7)
C14 H14 0.9500
C15 F1 1.264(13)
C15 F1A 1.34(3)
C15 F2 1.364(13)
C15 F2A 1.282(18)
C15 F3 1.263(13)
C15 F3A 1.38(2)
C16 F4 1.291(7)
C16 F4A 1.32(3)
C16 F5 1.328(8)
C16 F5A 1.30(3)
C16 F6 1.332(8)
C16 F6A 1.29(3)
C17 C18 1.381(6)
C17 C22 1.412(6)
C17 N4 1.397(6)
C18 H18 0.9500
C18 C19 1.363(7)
C19 H19 0.9500
C19 C20 1.405(7)
C20 H20 0.9500
C20 C21 1.379(6)
C21 H21 0.9500
C21 C22 1.376(7)
C22 N5 1.407(6)
C23 N5 1.396(5)
C23 N6 1.355(6)
C23 O3 1.208(5)
C24 C25 1.375(6)
C24 C29 1.406(6)
C24 N6 1.416(5)
C25 H25 0.9500
C25 C26 1.405(6)
C26 C27 1.385(7)
C26 C30 1.471(7)
C27 H27 0.9500
C27 C28 1.373(6)
C28 C29 1.394(6)
C28 C31 1.485(7)
C29 H29 0.9500
C30 F7 1.347(6)
C30 F8 1.335(6)
C30 F9 1.334(5)
C31 F10 1.317(6)
C31 F11 1.342(5)
C31 F12 1.339(6)
N1 H1 0.875(19)
N2 H2 0.89(2)
N3 H3A 0.877(19)
N4 H4A 0.867(19)
N5 H5A 0.89(2)
N6 H6A 0.879(19)
C101 H10A 0.9900
C101 H10B 0.9900
C101 C102 1.506(7)
C101 N101 1.530(6)
C102 H10C 0.9900
C102 H10D 0.9900
C102 C103 1.517(7)
C103 H10E 0.9900
C103 H10F 0.9900
C103 C104 1.497(8)
C104 H10G 0.9800
C104 H10H 0.9800
C104 H10I 0.9800
C105 H10J 0.9900
C105 H10K 0.9900
C105 C106 1.510(6)
C105 N101 1.528(5)
C106 H10L 0.9900
C106 H10M 0.9900
C106 C107 1.513(6)
C107 H10N 0.9900
C107 H10O 0.9900
C107 C108 1.502(7)
C108 H10P 0.9800
C108 H10Q 0.9800
C108 H10R 0.9800
C109 H10S 0.9900
C109 H10T 0.9900
C109 C110 1.518(7)
C109 N101 1.513(6)
C110 H11A 0.9900
C110 H11B 0.9900
C110 C111 1.506(7)
C111 H11C 0.9900
C111 H11D 0.9900
C111 C112 1.513(7)
C112 H11E 0.9800
C112 H11F 0.9800
C112 H11G 0.9800
C113 H11H 0.9900
C113 H11I 0.9900
C113 C114 1.527(6)
C113 N101 1.512(6)
C114 H11J 0.9900
C114 H11K 0.9900
C114 C115 1.519(7)
C115 H11L 0.9900
C115 H11M 0.9900
C115 C116 1.512(7)
C116 H11N 0.9800
C116 H11O 0.9800
C116 H11P 0.9800

loop_
_geom_hbond_atom_site_label_D
_geom_hbond_atom_site_label_H
_geom_hbond_atom_site_label_A
_geom_hbond_distance_DH
_geom_hbond_distance_HA
_geom_hbond_distance_DA
_geom_hbond_angle_DHA
_geom_hbond_site_symmetry_A
C10 H10 O2 0.95 2.28 2.844(6) 117.0 .
N1 H1 Cl1 0.875(19) 2.45(3) 3.265(4) 156(4) 2_667
N2 H2 Cl1 0.89(2) 2.75(3) 3.500(4) 144(4) .
N3 H3A Cl1 0.877(19) 2.33(2) 3.207(4) 175(4) .
N4 H4A Cl1 0.867(19) 2.74(3) 3.518(4) 151(4) 2_667
N5 H5A N4 0.89(2) 2.37(5) 2.757(5) 106(3) .
N5 H5A Cl1 0.89(2) 2.56(3) 3.397(5) 158(4) .
N6 H6A Cl1 0.879(19) 2.46(3) 3.250(4) 150(4) .

loop_
_geom_torsion_atom_site_label_1
_geom_torsion_atom_site_label_2
_geom_torsion_atom_site_label_3
_geom_torsion_atom_site_label_4
_geom_torsion
C2 C3 C4 C5 0.7(7)
C2 C7 N2 C8 178.5(4)
C3 C2 C7 C6 -1.8(6)
C3 C2 C7 N2 177.5(4)
C3 C2 N1 C1 -45.3(6)
C3 C4 C5 C6 -0.8(7)
C4 C5 C6 C7 -0.3(7)
C5 C6 C7 C2 1.7(7)
C5 C6 C7 N2 -177.6(4)
C6 C7 N2 C8 -2.3(7)
C7 C2 C3 C4 0.6(7)
C7 C2 N1 C1 136.1(4)
C9 C10 C11 C12 1.6(7)
C9 C10 C11 C15 -176.3(4)
C10 C9 C14 C13 -0.2(6)
C10 C9 N3 C8 -20.1(7)
C10 C11 C12 C13 -1.1(7)
C10 C11 C15 F1 -27(2)
C10 C11 C15 F1A -61(2)
C10 C11 C15 F2 91.3(13)
C10 C11 C15 F2A 53(3)
C10 C11 C15 F3 -155.9(12)
C10 C11 C15 F3A -179(2)
C11 C12 C13 C14 0.0(7)
C11 C12 C13 C16 -179.0(5)
C12 C11 C15 F1 155(2)
C12 C11 C15 F1A 121.4(19)
C12 C11 C15 F2 -86.7(13)
C12 C11 C15 F2A -125(3)
C12 C11 C15 F3 26.2(13)
C12 C11 C15 F3A 3(3)
C12 C13 C14 C9 0.7(7)
C12 C13 C16 F4 14.9(9)
C12 C13 C16 F4A -66(2)
C12 C13 C16 F5 -105.6(7)
C12 C13 C16 F5A -180(2)
C12 C13 C16 F6 137.6(7)
C12 C13 C16 F6A 68(3)
C14 C9 C10 C11 -0.9(6)
C14 C9 N3 C8 161.0(4)
C14 C13 C16 F4 -164.1(7)
C14 C13 C16 F4A 115(2)
C14 C13 C16 F5 75.4(8)
C14 C13 C16 F5A 1(2)
C14 C13 C16 F6 -41.4(9)
C14 C13 C16 F6A -111(2)
C15 C11 C12 C13 176.8(4)
C16 C13 C14 C9 179.7(5)
C17 C18 C19 C20 -1.5(7)
C17 C22 N5 C23 -155.7(4)
C18 C17 C22 C21 -0.8(6)
C18 C17 C22 N5 -179.2(4)
C18 C17 N4 C1 47.1(6)
C18 C19 C20 C21 1.7(7)
C19 C20 C21 C22 -1.4(7)
C20 C21 C22 C17 0.9(7)
C20 C21 C22 N5 179.3(4)
C21 C22 N5 C23 25.9(7)
C22 C17 C18 C19 1.1(7)
C22 C17 N4 C1 -134.6(4)
C24 C25 C26 C27 -0.1(6)
C24 C25 C26 C30 179.2(4)
C25 C24 C29 C28 1.1(6)
C25 C24 N6 C23 -177.2(4)
C25 C26 C27 C28 0.3(6)
C25 C26 C30 F7 54.9(6)
C25 C26 C30 F8 -63.7(6)
C25 C26 C30 F9 175.1(4)
C26 C27 C28 C29 0.2(7)
C26 C27 C28 C31 178.2(4)
C27 C26 C30 F7 -125.7(5)
C27 C26 C30 F8 115.6(5)
C27 C26 C30 F9 -5.6(7)
C27 C28 C29 C24 -0.9(7)
C27 C28 C31 F10 148.4(4)
C27 C28 C31 F11 28.2(6)
C27 C28 C31 F12 -90.5(5)
C29 C24 C25 C26 -0.6(6)
C29 C24 N6 C23 2.4(7)
C29 C28 C31 F10 -33.5(6)
C29 C28 C31 F11 -153.7(4)
C29 C28 C31 F12 87.6(5)
C30 C26 C27 C28 -179.0(4)
C31 C28 C29 C24 -178.9(4)
N1 C1 N4 C17 -175.5(4)
N1 C2 C3 C4 -177.9(4)
N1 C2 C7 C6 176.8(4)
N1 C2 C7 N2 -3.9(6)
N2 C8 N3 C9 177.6(4)
N3 C8 N2 C7 177.1(4)
N3 C9 C10 C11 -179.8(4)
N3 C9 C14 C13 178.7(4)
N4 C1 N1 C2 -178.5(4)
N4 C17 C18 C19 179.5(4)
N4 C17 C22 C21 -179.2(4)
N4 C17 C22 N5 2.4(6)
N5 C23 N6 C24 175.9(4)
N6 C23 N5 C22 178.2(4)
N6 C24 C25 C26 179.1(4)
N6 C24 C29 C28 -178.6(4)
O1 C1 N1 C2 0.4(7)
O1 C1 N4 C17 5.6(6)
O2 C8 N2 C7 -2.7(7)
O2 C8 N3 C9 -2.7(7)
O3 C23 N5 C22 -4.4(7)
O3 C23 N6 C24 -1.4(7)
C101 C102 C103 C104 -178.4(5)
C102 C101 N101 C105 60.6(5)
C102 C101 N101 C109 -179.4(4)
C102 C101 N101 C113 -57.6(5)
C105 C106 C107 C108 -180.0(5)
C106 C105 N101 C101 60.1(6)
C106 C105 N101 C109 -57.8(5)
C106 C105 N101 C113 -178.3(4)
C109 C110 C111 C112 169.9(4)
C110 C109 N101 C101 172.9(4)
C110 C109 N101 C105 -67.5(5)
C110 C109 N101 C113 50.3(5)
C113 C114 C115 C116 65.1(6)
C114 C113 N101 C101 -58.6(5)
C114 C113 N101 C105 -178.8(4)
C114 C113 N101 C109 61.0(5)
N101 C101 C102 C103 171.8(4)
N101 C105 C106 C107 -178.3(4)
N101 C109 C110 C111 166.6(3)
N101 C113 C114 C115 178.6(4)
